data_4329098
loop_
_publ_author_name
'Claudio Pettinari'
'Aurel T\(ab\(acaru'
'Ishtvan Boldog'
'Konstantin V. Domasevitch'
'Simona Galli'
'Norberto Masciocchi'

_publ_contact_author_address
;
      Dipartimento di Scienza e Alta Tecnologia,
      Universit\'a dell'Insubria,
      Via Valleggio 11, 22100 Como, Italy
;
_publ_contact_author_email simona.galli@uninsubria.it
_publ_contact_author_fax +39-031-2386630
_publ_contact_author_name 'Dr. Simona Galli'
_publ_contact_author_phone +39-031-2386627
_publ_section_title
;
 Novel Coordination Frameworks Incorporating the 4,4'-Bipyrazolyl Ditopic
 Ligand
;
_journal_name_full 'Inorganic Chemistry'
_journal_page_first 5235
_journal_page_last 5245
_journal_paper_doi 10.1021/ic3001416
_journal_volume 51
_journal_year 2012
_chemical_formula_moiety 'C8 H7 N5 Ni1'
_chemical_formula_structural 'Ni1 (C6 H4 N4) (C2 H3 N1)'
_chemical_formula_sum 'C8 H7 N5 Ni'
_chemical_formula_weight 231.87
_chemical_name_systematic
;
catena-4,4'-bipyrazolato-ni(ii) acetonitrile solvate
;
_space_group_crystal_system orthorhombic
_space_group_IT_number 74
_symmetry_space_group_name_Hall '-I 2b 2'
_symmetry_space_group_name_H-M 'I m m a'
_cell_angle_alpha 90
_cell_angle_beta 90
_cell_angle_gamma 90
_cell_formula_units_Z 4
_cell_length_a 14.6599(17)
_cell_length_b 6.94944(70)
_cell_length_c 10.0239(11)
_cell_measurement_temperature 298
_cell_volume 1021.22(19)
_computing_cell_refinement 'TOPAS, Bruker AXS 2005, Karlsruhe, Germany'
_computing_publication_material 'TOPAS, Bruker AXS 2005, Karlsruhe, Germany'
_computing_structure_refinement 'TOPAS, Bruker AXS 2005, Karlsruhe, Germany'
_computing_structure_solution 'TOPAS, Bruker AXS 2005, Karlsruhe, Germany'
_diffrn_ambient_temperature 298
_diffrn_detector_type 'Bruker Lynxeye linear PSD'
_diffrn_measurement_device_type 'Bruker AXS D8 Advance'
_diffrn_radiation_monochromator 'Ni filter'
_diffrn_source_target Cu
_diffrn_source_type 'sealed X-ray tube'
_exptl_crystal_density_diffrn 1.508
_exptl_crystal_F_000 472
_pd_char_colour 'dark orange'
_pd_char_particle_morphology plate-like
_pd_meas_2theta_range_inc 0.02
_pd_meas_2theta_range_max 105
_pd_meas_2theta_range_min 5
_pd_meas_number_of_points 5001
_pd_meas_scan_method step
_pd_proc_2theta_range_inc 0.02
_pd_proc_2theta_range_max 105
_pd_proc_2theta_range_min 7
_pd_proc_ls_background_function 'Chebychev polynomial'
_pd_proc_ls_profile_function 'fundamental parameters approach'
_pd_proc_ls_prof_R_factor 0.014
_pd_proc_ls_prof_wR_expected 0.005
_pd_proc_ls_prof_wR_factor 0.022
_pd_spec_mounting
;
packed powder pellet
;
_pd_spec_mount_mode reflection
_pd_spec_shape flat_sheet
_pd_spec_size_axial 15
_pd_spec_size_equat 20
_pd_spec_size_thick 0.2
_refine_ls_extinction_method none
_refine_ls_matrix_type fullcycle
_refine_ls_number_parameters 30
_refine_ls_number_restraints 0
_refine_ls_shift/su_max .01
_refine_ls_structure_factor_coef Inet
_refine_ls_weighting_details 'w = 1/[Y~i~]'
_refine_ls_weighting_scheme calc
_cod_data_source_file ic3001416_si_005.cif
_cod_data_source_block Compound6
_cod_depositor_comments
;
The following automatic conversions were performed:

'_refine_ls_weighting_scheme' value '1/[Y~i~]' was changed to 'calc'.
New tag '_refine_ls_weighting_details' was created. The value of the
new tag was set to 'w = 1/[Y~i~]'.

Automatic conversion script
Id: cif_fix_values 3143 2015-03-26 13:38:13Z robertas 
;
_cod_original_formula_sum 'C8 H7 N5 Ni1'
_cod_database_code 4329098

loop_
_symmetry_equiv_pos_as_xyz
'-x, -y, -z'
'-x, -y+1/2, z'
'-x, y, z'
'-x, y+1/2, -z'
'-x+1/2, -y, z+1/2'
'-x+1/2, -y+1/2, -z+1/2'
'-x+1/2, y, -z+1/2'
'-x+1/2, y+1/2, z+1/2'
'x, -y, -z'
'x, -y+1/2, z'
'x, y, z'
'x, y+1/2, -z'
'x+1/2, -y, z+1/2'
'x+1/2, -y+1/2, -z+1/2'
'x+1/2, y, -z+1/2'
'x+1/2, y+1/2, z+1/2'

loop_
_atom_site_label
_atom_site_type_symbol
_atom_site_symmetry_multiplicity
_atom_site_fract_x
_atom_site_fract_y
_atom_site_fract_z
_atom_site_occupancy
_atom_site_B_iso_or_equiv
Ni Ni 4 0 0 0 1 1.730(89)
C1 C 8 -0.2004059 -0.25 0.2038925 1 3.730(89)
C2 C 16 -0.1589386 -0.09167602 0.1521062 1 3.730(89)
H2 H 16 -0.174167 0.03833498 0.1711242 1 3.730(89)
N1 N 16 -0.09184296 -0.1521504 0.06831428 1 3.730(89)
N2 N 16 -0.4673381 -0.09643515 0.8291787 0.25 7.730(89)
C3 C 16 -0.5084865 -0.194086 0.8995854 0.25 7.730(89)
C4 C 16 -0.5621583 -0.3214567 0.9914201 0.25 7.730(89)
H3 H 16 -0.548599 -0.2892787 1.08137 0.25 7.730(89)
H4 H 16 -0.6254968 -0.3037952 0.9755674 0.25 7.730(89)
H5 H 16 -0.5464194 -0.4520789 0.9755674 0.25 7.730(89)

loop_
_atom_type_symbol
_atom_type_description
_atom_type_scat_source
C C 'International Tables for Crystallography (Vol. IV)'
H H 'International Tables for Crystallography (Vol. IV)'
N N 'International Tables for Crystallography (Vol. IV)'
Ni Ni 'International Tables for Crystallography (Vol. IV)'

loop_
_diffrn_radiation_type
_diffrn_radiation_wavelength
CuK\a~1~ 1.54056
CuK\a~2~ 1.54439
